data_7048090
loop_
_publ_author_name
'Srinivasan, Anandi'
'Wang, Xiaoping'
'Cl\'erac, Rodolphe'
'Rouzi\`eres, Mathieu'
'Falvello, Larry R.'
'McGrady, John E.'
'Hillard, Elizabeth A.'

_publ_section_title
;
 Temperature dependence of the spin state and geometry in tricobalt
 paddlewheel complexes with halide axial ligands.
;
_journal_issue 46
_journal_name_full 'Dalton transactions (Cambridge, England : 2003)'
_journal_page_first 16798
_journal_page_last 16806
_journal_paper_doi 10.1039/c8dt03833c
_journal_volume 47
_journal_year 2018
_chemical_formula_moiety 'C40 H32 Co3 F2 N12, 2(C H2 Cl2)'
_chemical_formula_sum 'C42 H36 Cl4 Co3 F2 N12'
_chemical_formula_weight 1065.42
_chemical_melting_point ?
_space_group_crystal_system monoclinic
_space_group_IT_number 15
_space_group_name_Hall '-C 2yc'
_space_group_name_H-M_alt 'C 1 2/c 1'
_symmetry_space_group_name_Hall '-C 2yc'
_symmetry_space_group_name_H-M 'C 1 2/c 1'
_atom_sites_solution_hydrogens geom
_atom_sites_solution_primary direct
_audit_creation_method SHELXL-2016/6
_audit_update_record
;
2018-09-03 deposited with the CCDC.
2018-11-07 downloaded from the CCDC.
;
_cell_angle_alpha 90
_cell_angle_beta 118.457(3)
_cell_angle_gamma 90
_cell_formula_units_Z 4
_cell_length_a 20.3854(6)
_cell_length_b 13.8382(6)
_cell_length_c 17.0652(7)
_cell_measurement_reflns_used 9199
_cell_measurement_temperature 120(2)
_cell_measurement_theta_max 26.26
_cell_measurement_theta_min 2.27
_cell_volume 4232.4(3)
_computing_cell_refinement 'SAINT (Bruker, 2003)'
_computing_data_collection 'APEX2 (Bruker, 2005)'
_computing_data_reduction 'SAINT (Bruker, 2003)'
_computing_molecular_graphics 'WinGX (Farrugia, 2012)'
_computing_publication_material 'SHELXL-2016/4 (Sheldrick, 2016)'
_computing_structure_refinement 'SHELXL-2016/6 (Sheldrick, 2016)'
_computing_structure_solution 'SHELXS2013 (Sheldrick, 2008)'
_diffrn_ambient_temperature 120(2)
_diffrn_measured_fraction_theta_full 1.000
_diffrn_measured_fraction_theta_max 0.999
_diffrn_measurement_device_type 'Bruker APEX-II CCD'
_diffrn_measurement_method '\f and \w scans'
_diffrn_radiation_type MoK\a
_diffrn_radiation_wavelength 0.71073
_diffrn_reflns_av_R_equivalents 0.0350
_diffrn_reflns_av_unetI/netI 0.0155
_diffrn_reflns_Laue_measured_fraction_full 1.000
_diffrn_reflns_Laue_measured_fraction_max 0.999
_diffrn_reflns_limit_h_max 25
_diffrn_reflns_limit_h_min -25
_diffrn_reflns_limit_k_max 17
_diffrn_reflns_limit_k_min -17
_diffrn_reflns_limit_l_max 20
_diffrn_reflns_limit_l_min -21
_diffrn_reflns_number 63362
_diffrn_reflns_point_group_measured_fraction_full 1.000
_diffrn_reflns_point_group_measured_fraction_max 0.999
_diffrn_reflns_theta_full 25.242
_diffrn_reflns_theta_max 26.261
_diffrn_reflns_theta_min 1.957
_diffrn_source 'sealed tube'
_exptl_absorpt_coefficient_mu 1.473
_exptl_absorpt_correction_T_max 0.7453
_exptl_absorpt_correction_T_min 0.5413
_exptl_absorpt_correction_type multi-scan
_exptl_absorpt_process_details 'SADABS (Bruker, 2003)'
_exptl_crystal_colour 'dark reddish brown'
_exptl_crystal_density_diffrn 1.672
_exptl_crystal_density_method 'not measured'
_exptl_crystal_description needle
_exptl_crystal_F_000 2156
_exptl_crystal_preparation 'Magnetic properties'
_exptl_crystal_recrystallization_method 'Re-crystallisation from solvent: dichloromethane'
_exptl_crystal_size_max 0.17
_exptl_crystal_size_mid 0.09
_exptl_crystal_size_min 0.04
_refine_diff_density_max 1.123
_refine_diff_density_min -0.856
_refine_diff_density_rms 0.081
_refine_ls_extinction_method none
_refine_ls_goodness_of_fit_ref 1.056
_refine_ls_hydrogen_treatment constr
_refine_ls_matrix_type full
_refine_ls_number_parameters 287
_refine_ls_number_reflns 4278
_refine_ls_number_restraints 0
_refine_ls_restrained_S_all 1.056
_refine_ls_R_factor_all 0.0416
_refine_ls_R_factor_gt 0.0340
_refine_ls_shift/su_max 0.001
_refine_ls_shift/su_mean 0.000
_refine_ls_structure_factor_coef Fsqd
_refine_ls_weighting_details 'w=1/[\s^2^(Fo^2^)+(0.0460P)^2^+12.4206P] where P=(Fo^2^+2Fc^2^)/3'
_refine_ls_weighting_scheme calc
_refine_ls_wR_factor_gt 0.0918
_refine_ls_wR_factor_ref 0.0968
_reflns_Friedel_coverage 0.000
_reflns_number_gt 3603
_reflns_number_total 4278
_reflns_threshold_expression 'I > 2\s(I)'
_cod_data_source_file c8dt03833c2.cif
_cod_data_source_block 1-2CH2CL2-120K
_cod_depositor_comments
;
The following automatic conversions were performed:

'_chemical_melting_point' value 'not measured' was changed to '?' -
the value is undefined or not given.

Automatic conversion script
Id: cif_fix_values 4973 2017-02-22 13:04:09Z antanas 

 Adding full bibliography for 7048090--7048108.cif.
;
_cod_database_code 7048090
_shelx_shelxl_version_number 2016/6
_shelx_space_group_comment
;
The symmetry employed for this shelxl refinement is uniquely defined
by the following loop, which should always be used as a source of
symmetry information in preference to the above space-group names.
They are only intended as comments.
;
_shelx_estimated_absorpt_t_min 0.788
_shelx_estimated_absorpt_t_max 0.943

loop_
_space_group_symop_operation_xyz
'x, y, z'
'-x, y, -z+1/2'
'x+1/2, y+1/2, z'
'-x+1/2, y+1/2, -z+1/2'
'-x, -y, -z'
'x, -y, z-1/2'
'-x+1/2, -y+1/2, -z'
'x+1/2, -y+1/2, z-1/2'

loop_
_atom_site_label
_atom_site_type_symbol
_atom_site_fract_x
_atom_site_fract_y
_atom_site_fract_z
_atom_site_U_iso_or_equiv
_atom_site_adp_type
_atom_site_occupancy
_atom_site_site_symmetry_order
_atom_site_calc_flag
_atom_site_refinement_flags_posn
_atom_site_refinement_flags_adp
_atom_site_refinement_flags_occupancy
C1 C 0.64014(14) 0.94692(18) 0.27302(17) 0.0215(5) Uani 1 1 d . . .
H1 H 0.621194 1.005252 0.283817 0.026 Uiso 1 1 calc R U .
C1S C 0.40973(16) 0.20745(19) 0.1664(2) 0.0328(7) Uani 1 1 d . . .
H1SA H 0.435933 0.264852 0.202353 0.039 Uiso 1 1 calc R U .
H1SB H 0.436974 0.149144 0.199580 0.039 Uiso 1 1 calc R U .
C2 C 0.71005(14) 0.94840(19) 0.27927(18) 0.0267(6) Uani 1 1 d . . .
H2 H 0.737724 1.006768 0.291190 0.032 Uiso 1 1 calc R U .
C3 C 0.73886(14) 0.86159(19) 0.26754(18) 0.0256(6) Uani 1 1 d . . .
H3 H 0.787687 0.859436 0.273738 0.031 Uiso 1 1 calc R U .
C4 C 0.69642(14) 0.77923(19) 0.24701(17) 0.0232(5) Uani 1 1 d . . .
H4 H 0.716399 0.719591 0.240493 0.028 Uiso 1 1 calc R U .
C5 C 0.62283(14) 0.78280(16) 0.23548(16) 0.0178(5) Uani 1 1 d . . .
C6 C 0.57919(13) 0.62825(17) 0.16567(16) 0.0189(5) Uani 1 1 d . . .
C7 C 0.61085(14) 0.6296(2) 0.10778(17) 0.0247(6) Uani 1 1 d . . .
H7 H 0.631962 0.687671 0.099988 0.030 Uiso 1 1 calc R U .
C8 C 0.61125(14) 0.5481(2) 0.06303(17) 0.0297(6) Uani 1 1 d . . .
H8 H 0.633258 0.548953 0.024923 0.036 Uiso 1 1 calc R U .
C9 C 0.57934(15) 0.4639(2) 0.07350(18) 0.0304(6) Uani 1 1 d . . .
H9 H 0.580370 0.405924 0.044258 0.036 Uiso 1 1 calc R U .
C10 C 0.54621(14) 0.46638(19) 0.12722(17) 0.0246(6) Uani 1 1 d . . .
H10 H 0.522772 0.409463 0.132931 0.029 Uiso 1 1 calc R U .
C11 C 0.44964(13) 0.94650(18) 0.07298(17) 0.0205(5) Uani 1 1 d . . .
H11 H 0.473534 1.003243 0.105346 0.025 Uiso 1 1 calc R U .
C12 C 0.58384(14) 0.94954(19) 0.51873(17) 0.0247(6) Uani 1 1 d . . .
H12 H 0.584378 1.007294 0.549125 0.030 Uiso 1 1 calc R U .
C13 C 0.61677(15) 0.8654(2) 0.56523(18) 0.0264(6) Uani 1 1 d . . .
H13 H 0.639333 0.864541 0.628446 0.032 Uiso 1 1 calc R U .
C14 C 0.61668(14) 0.78352(18) 0.51974(17) 0.0220(5) Uani 1 1 d . . .
H14 H 0.639213 0.726029 0.551690 0.026 Uiso 1 1 calc R U .
C15 C 0.58331(13) 0.78419(16) 0.42573(16) 0.0173(5) Uani 1 1 d . . .
C16 C 0.62580(13) 0.62943(16) 0.40123(16) 0.0168(5) Uani 1 1 d . . .
C17 C 0.70012(14) 0.63115(18) 0.47210(17) 0.0208(5) Uani 1 1 d . . .
H17 H 0.718206 0.686756 0.508953 0.025 Uiso 1 1 calc R U .
C18 C 0.74593(13) 0.55295(19) 0.48764(17) 0.0234(5) Uani 1 1 d . . .
H18 H 0.795802 0.554774 0.534827 0.028 Uiso 1 1 calc R U .
C19 C 0.71968(14) 0.47107(18) 0.43463(17) 0.0232(5) Uani 1 1 d . . .
H19 H 0.750800 0.416374 0.444348 0.028 Uiso 1 1 calc R U .
C20 C 0.64686(13) 0.47208(17) 0.36743(17) 0.0201(5) Uani 1 1 d . . .
H20 H 0.628370 0.416460 0.330692 0.024 Uiso 1 1 calc R U .
Cl1 Cl 0.31712(5) 0.20441(6) 0.15079(8) 0.0579(3) Uani 1 1 d . . .
Cl2 Cl 0.40975(9) 0.21197(7) 0.06419(8) 0.0768(4) Uani 1 1 d . . .
Co1 Co 0.500000 0.87470(3) 0.250000 0.01340(12) Uani 1 2 d S T P
Co2 Co 0.500000 0.70663(3) 0.250000 0.01293(12) Uani 1 2 d S T P
Co3 Co 0.500000 0.53929(3) 0.250000 0.01475(12) Uani 1 2 d S T P
F1 F 0.500000 1.01985(13) 0.250000 0.0206(4) Uani 1 2 d S T P
F2 F 0.500000 0.39442(14) 0.250000 0.0253(5) Uani 1 2 d S T P
N1 N 0.59710(11) 0.86695(14) 0.25237(13) 0.0167(4) Uani 1 1 d . . .
N2 N 0.45024(11) 0.86683(14) 0.11932(13) 0.0165(4) Uani 1 1 d . . .
N3 N 0.57509(11) 0.70590(13) 0.21277(13) 0.0170(4) Uani 1 1 d . . .
N4 N 0.57701(11) 0.70613(13) 0.37306(13) 0.0165(4) Uani 1 1 d . . .
N5 N 0.54553(11) 0.54633(14) 0.17227(13) 0.0181(4) Uani 1 1 d . . .
N6 N 0.60033(11) 0.54778(13) 0.35092(13) 0.0161(4) Uani 1 1 d . . .

loop_
_atom_site_aniso_label
_atom_site_aniso_U_11
_atom_site_aniso_U_22
_atom_site_aniso_U_33
_atom_site_aniso_U_23
_atom_site_aniso_U_13
_atom_site_aniso_U_12
C1 0.0199(12) 0.0189(12) 0.0236(13) 0.0013(10) 0.0087(10) -0.0024(9)
C1S 0.0288(15) 0.0204(14) 0.0410(17) 0.0022(11) 0.0101(13) 0.0009(11)
C2 0.0181(12) 0.0283(14) 0.0307(14) 0.0009(11) 0.0092(11) -0.0073(10)
C3 0.0136(12) 0.0364(15) 0.0253(13) 0.0012(11) 0.0082(11) -0.0030(10)
C4 0.0161(12) 0.0283(14) 0.0249(13) 0.0016(10) 0.0095(11) 0.0027(10)
C5 0.0176(12) 0.0193(12) 0.0161(11) 0.0032(9) 0.0078(10) 0.0008(9)
C6 0.0134(11) 0.0231(12) 0.0177(12) 0.0017(9) 0.0054(9) 0.0058(9)
C7 0.0179(12) 0.0365(15) 0.0206(13) -0.0015(11) 0.0100(11) 0.0007(11)
C8 0.0177(13) 0.0506(18) 0.0206(13) -0.0069(12) 0.0089(11) 0.0077(12)
C9 0.0237(14) 0.0359(16) 0.0262(14) -0.0079(12) 0.0074(11) 0.0128(12)
C10 0.0209(13) 0.0231(13) 0.0231(13) -0.0026(10) 0.0052(11) 0.0076(10)
C11 0.0159(12) 0.0197(12) 0.0251(13) 0.0045(10) 0.0092(10) -0.0013(9)
C12 0.0208(13) 0.0300(14) 0.0241(13) -0.0101(11) 0.0113(11) 0.0005(10)
C13 0.0253(14) 0.0353(15) 0.0183(13) -0.0051(11) 0.0101(11) -0.0032(11)
C14 0.0227(13) 0.0239(13) 0.0201(12) 0.0010(10) 0.0109(11) -0.0021(10)
C15 0.0151(11) 0.0191(12) 0.0200(12) -0.0013(9) 0.0103(10) -0.0033(9)
C16 0.0173(12) 0.0177(12) 0.0181(12) 0.0030(9) 0.0106(10) -0.0017(9)
C17 0.0187(12) 0.0218(12) 0.0210(12) 0.0001(10) 0.0088(10) -0.0052(9)
C18 0.0128(11) 0.0323(14) 0.0215(13) 0.0045(11) 0.0052(10) -0.0004(10)
C19 0.0184(12) 0.0228(13) 0.0273(13) 0.0054(10) 0.0100(11) 0.0050(10)
C20 0.0205(12) 0.0160(11) 0.0226(12) 0.0026(10) 0.0092(10) 0.0020(9)
Cl1 0.0367(5) 0.0354(4) 0.1006(8) 0.0091(4) 0.0320(5) 0.0049(3)
Cl2 0.1321(11) 0.0494(6) 0.0743(7) 0.0178(5) 0.0697(8) 0.0154(6)
Co1 0.0111(2) 0.0132(2) 0.0158(2) 0.000 0.00631(18) 0.000
Co2 0.0122(2) 0.0130(2) 0.0144(2) 0.000 0.00697(18) 0.000
Co3 0.0131(2) 0.0129(2) 0.0157(2) 0.000 0.00479(18) 0.000
F1 0.0194(10) 0.0137(9) 0.0265(11) 0.000 0.0091(8) 0.000
F2 0.0237(11) 0.0133(9) 0.0304(11) 0.000 0.0059(9) 0.000
N1 0.0139(10) 0.0192(10) 0.0158(10) 0.0033(8) 0.0061(8) 0.0000(8)
N2 0.0140(10) 0.0182(10) 0.0193(10) 0.0027(8) 0.0095(8) 0.0017(7)
N3 0.0152(10) 0.0184(10) 0.0190(10) 0.0009(8) 0.0093(8) 0.0007(8)
N4 0.0161(10) 0.0156(10) 0.0178(10) 0.0005(8) 0.0082(8) -0.0015(7)
N5 0.0148(10) 0.0196(10) 0.0164(10) -0.0011(8) 0.0046(8) 0.0041(8)
N6 0.0146(9) 0.0154(10) 0.0169(10) 0.0024(8) 0.0064(8) -0.0002(7)

loop_
_atom_type_symbol
_atom_type_description
_atom_type_scat_dispersion_real
_atom_type_scat_dispersion_imag
_atom_type_scat_source
C C 0.0033 0.0016 'International Tables Vol C Tables 4.2.6.8 and 6.1.1.4'
H H 0.0000 0.0000 'International Tables Vol C Tables 4.2.6.8 and 6.1.1.4'
Cl Cl 0.1484 0.1585 'International Tables Vol C Tables 4.2.6.8 and 6.1.1.4'
Co Co 0.3494 0.9721 'International Tables Vol C Tables 4.2.6.8 and 6.1.1.4'
F F 0.0171 0.0103 'International Tables Vol C Tables 4.2.6.8 and 6.1.1.4'
N N 0.0061 0.0033 'International Tables Vol C Tables 4.2.6.8 and 6.1.1.4'

loop_
_geom_angle_atom_site_label_1
_geom_angle_atom_site_label_2
_geom_angle_atom_site_label_3
_geom_angle
_geom_angle_site_symmetry_1
_geom_angle_site_symmetry_3
N1 C1 C2 123.5(2) . .
N1 C1 H1 118.3 . .
C2 C1 H1 118.3 . .
Cl2 C1S Cl1 110.92(17) . .
Cl2 C1S H1SA 109.5 . .
Cl1 C1S H1SA 109.5 . .
Cl2 C1S H1SB 109.5 . .
Cl1 C1S H1SB 109.5 . .
H1SA C1S H1SB 108.0 . .
C1 C2 C3 117.9(2) . .
C1 C2 H2 121.1 . .
C3 C2 H2 121.1 . .
C4 C3 C2 119.7(2) . .
C4 C3 H3 120.1 . .
C2 C3 H3 120.1 . .
C3 C4 C5 120.2(2) . .
C3 C4 H4 119.9 . .
C5 C4 H4 119.9 . .
N1 C5 N3 115.5(2) . .
N1 C5 C4 119.3(2) . .
N3 C5 C4 125.1(2) . .
N5 C6 N3 115.6(2) . .
N5 C6 C7 119.1(2) . .
N3 C6 C7 125.1(2) . .
C8 C7 C6 120.4(3) . .
C8 C7 H7 119.8 . .
C6 C7 H7 119.8 . .
C7 C8 C9 119.6(3) . .
C7 C8 H8 120.2 . .
C9 C8 H8 120.2 . .
C10 C9 C8 118.3(2) . .
C10 C9 H9 120.8 . .
C8 C9 H9 120.8 . .
N5 C10 C9 122.8(3) . .
N5 C10 H10 118.6 . .
C9 C10 H10 118.6 . .
N2 C11 C12 123.4(2) . 2_655
N2 C11 H11 118.3 . .
C12 C11 H11 118.3 2_655 .
C11 C12 C13 117.8(2) 2_655 .
C11 C12 H12 121.1 2_655 .
C13 C12 H12 121.1 . .
C14 C13 C12 119.9(2) . .
C14 C13 H13 120.0 . .
C12 C13 H13 120.0 . .
C13 C14 C15 120.4(2) . .
C13 C14 H14 119.8 . .
C15 C14 H14 119.8 . .
N2 C15 N4 115.2(2) 2_655 .
N2 C15 C14 119.1(2) 2_655 .
N4 C15 C14 125.7(2) . .
N6 C16 N4 115.1(2) . .
N6 C16 C17 118.8(2) . .
N4 C16 C17 125.9(2) . .
C18 C17 C16 120.3(2) . .
C18 C17 H17 119.9 . .
C16 C17 H17 119.9 . .
C17 C18 C19 120.2(2) . .
C17 C18 H18 119.9 . .
C19 C18 H18 119.9 . .
C20 C19 C18 117.5(2) . .
C20 C19 H19 121.2 . .
C18 C19 H19 121.2 . .
N6 C20 C19 123.6(2) . .
N6 C20 H20 118.2 . .
C19 C20 H20 118.2 . .
N1 Co1 N1 173.74(11) . 2_655
N1 Co1 N2 90.20(8) . 2_655
N1 Co1 N2 89.45(8) 2_655 2_655
N1 Co1 N2 89.45(8) . .
N1 Co1 N2 90.20(8) 2_655 .
N2 Co1 N2 173.65(11) 2_655 .
N1 Co1 F1 93.13(6) . .
N1 Co1 F1 93.13(6) 2_655 .
N2 Co1 F1 93.18(6) 2_655 .
N2 Co1 F1 93.18(6) . .
N1 Co1 Co2 86.87(6) . .
N1 Co1 Co2 86.87(6) 2_655 .
N2 Co1 Co2 86.82(6) 2_655 .
N2 Co1 Co2 86.82(6) . .
F1 Co1 Co2 180.0 . .
N3 Co2 N3 179.39(11) 2_655 .
N3 Co2 N4 90.19(8) 2_655 .
N3 Co2 N4 89.81(8) . .
N3 Co2 N4 89.81(8) 2_655 2_655
N3 Co2 N4 90.19(8) . 2_655
N4 Co2 N4 179.59(11) . 2_655
N3 Co2 Co3 89.69(6) 2_655 .
N3 Co2 Co3 89.70(6) . .
N4 Co2 Co3 89.79(5) . .
N4 Co2 Co3 89.79(5) 2_655 .
N3 Co2 Co1 90.31(6) 2_655 .
N3 Co2 Co1 90.30(6) . .
N4 Co2 Co1 90.21(5) . .
N4 Co2 Co1 90.21(5) 2_655 .
Co3 Co2 Co1 180.0 . .
N5 Co3 N5 174.28(12) . 2_655
N5 Co3 N6 92.01(8) . 2_655
N5 Co3 N6 87.64(8) 2_655 2_655
N5 Co3 N6 87.64(8) . .
N5 Co3 N6 92.01(8) 2_655 .
N6 Co3 N6 173.09(11) 2_655 .
N5 Co3 F2 92.86(6) . .
N5 Co3 F2 92.86(6) 2_655 .
N6 Co3 F2 93.45(6) 2_655 .
N6 Co3 F2 93.45(6) . .
N5 Co3 Co2 87.14(6) . .
N5 Co3 Co2 87.14(6) 2_655 .
N6 Co3 Co2 86.55(6) 2_655 .
N6 Co3 Co2 86.55(6) . .
F2 Co3 Co2 180.0 . .
C1 N1 C5 119.2(2) . .
C1 N1 Co1 118.93(16) . .
C5 N1 Co1 121.87(16) . .
C11 N2 C15 119.4(2) . 2_655
C11 N2 Co1 118.31(16) . .
C15 N2 Co1 122.32(16) 2_655 .
C5 N3 C6 122.9(2) . .
C5 N3 Co2 118.34(16) . .
C6 N3 Co2 118.74(16) . .
C15 N4 C16 123.5(2) . .
C15 N4 Co2 118.90(15) . .
C16 N4 Co2 117.42(15) . .
C10 N5 C6 119.6(2) . .
C10 N5 Co3 118.90(18) . .
C6 N5 Co3 121.42(16) . .
C20 N6 C16 119.5(2) . .
C20 N6 Co3 118.32(16) . .
C16 N6 Co3 122.03(16) . .

loop_
_geom_bond_atom_site_label_1
_geom_bond_atom_site_label_2
_geom_bond_distance
_geom_bond_site_symmetry_2
C1 N1 1.350(3) .
C1 C2 1.378(4) .
C1 H1 0.9500 .
C1S Cl2 1.746(3) .
C1S Cl1 1.777(3) .
C1S H1SA 0.9900 .
C1S H1SB 0.9900 .
C2 C3 1.393(4) .
C2 H2 0.9500 .
C3 C4 1.372(4) .
C3 H3 0.9500 .
C4 C5 1.418(3) .
C4 H4 0.9500 .
C5 N1 1.363(3) .
C5 N3 1.368(3) .
C6 N5 1.357(3) .
C6 N3 1.368(3) .
C6 C7 1.414(3) .
C7 C8 1.365(4) .
C7 H7 0.9500 .
C8 C9 1.386(4) .
C8 H8 0.9500 .
C9 C10 1.374(4) .
C9 H9 0.9500 .
C10 N5 1.351(3) .
C10 H10 0.9500 .
C11 N2 1.353(3) .
C11 C12 1.378(4) 2_655
C11 H11 0.9500 .
C12 C13 1.388(4) .
C12 H12 0.9500 .
C13 C14 1.373(4) .
C13 H13 0.9500 .
C14 C15 1.413(3) .
C14 H14 0.9500 .
C15 N2 1.366(3) 2_655
C15 N4 1.372(3) .
C16 N6 1.363(3) .
C16 N4 1.375(3) .
C16 C17 1.419(3) .
C17 C18 1.370(3) .
C17 H17 0.9500 .
C18 C19 1.388(4) .
C18 H18 0.9500 .
C19 C20 1.377(3) .
C19 H19 0.9500 .
C20 N6 1.350(3) .
C20 H20 0.9500 .
Co1 N1 1.963(2) .
Co1 N1 1.963(2) 2_655
Co1 N2 1.964(2) 2_655
Co1 N2 1.964(2) .
Co1 F1 2.0086(19) .
Co1 Co2 2.3257(6) .
Co2 N3 1.917(2) 2_655
Co2 N3 1.917(2) .
Co2 N4 1.932(2) .
Co2 N4 1.932(2) 2_655
Co2 Co3 2.3158(6) .
Co3 N5 1.950(2) .
Co3 N5 1.950(2) 2_655
Co3 N6 1.9509(19) 2_655
Co3 N6 1.9509(19) .
Co3 F2 2.005(2) .

loop_
_geom_torsion_atom_site_label_1
_geom_torsion_atom_site_label_2
_geom_torsion_atom_site_label_3
_geom_torsion_atom_site_label_4
_geom_torsion
_geom_torsion_site_symmetry_1
_geom_torsion_site_symmetry_4
N1 C1 C2 C3 -3.0(4) . .
C1 C2 C3 C4 2.5(4) . .
C2 C3 C4 C5 1.6(4) . .
C3 C4 C5 N1 -5.5(4) . .
C3 C4 C5 N3 178.2(2) . .
N5 C6 C7 C8 -3.7(4) . .
N3 C6 C7 C8 -179.2(2) . .
C6 C7 C8 C9 1.0(4) . .
C7 C8 C9 C10 1.8(4) . .
C8 C9 C10 N5 -2.2(4) . .
C11 C12 C13 C14 1.5(4) 2_655 .
C12 C13 C14 C15 0.0(4) . .
C13 C14 C15 N2 -1.4(4) . 2_655
C13 C14 C15 N4 -177.1(2) . .
N6 C16 C17 C18 2.0(3) . .
N4 C16 C17 C18 -172.9(2) . .
C16 C17 C18 C19 -0.6(4) . .
C17 C18 C19 C20 -0.3(4) . .
C18 C19 C20 N6 -0.1(4) . .
C2 C1 N1 C5 -0.9(4) . .
C2 C1 N1 Co1 177.9(2) . .
N3 C5 N1 C1 -178.3(2) . .
C4 C5 N1 C1 5.1(3) . .
N3 C5 N1 Co1 3.0(3) . .
C4 C5 N1 Co1 -173.63(17) . .
C12 C11 N2 C15 0.4(4) 2_655 2_655
C12 C11 N2 Co1 -179.67(19) 2_655 .
N1 C5 N3 C6 157.2(2) . .
C4 C5 N3 C6 -26.4(4) . .
N1 C5 N3 Co2 -23.6(3) . .
C4 C5 N3 Co2 152.8(2) . .
N5 C6 N3 C5 159.9(2) . .
C7 C6 N3 C5 -24.4(4) . .
N5 C6 N3 Co2 -19.3(3) . .
C7 C6 N3 Co2 156.4(2) . .
N2 C15 N4 C16 156.7(2) 2_655 .
C14 C15 N4 C16 -27.5(4) . .
N2 C15 N4 Co2 -18.8(3) 2_655 .
C14 C15 N4 Co2 157.0(2) . .
N6 C16 N4 C15 162.4(2) . .
C17 C16 N4 C15 -22.5(4) . .
N6 C16 N4 Co2 -22.0(3) . .
C17 C16 N4 Co2 153.1(2) . .
C9 C10 N5 C6 -0.5(4) . .
C9 C10 N5 Co3 -177.67(19) . .
N3 C6 N5 C10 179.3(2) . .
C7 C6 N5 C10 3.4(3) . .
N3 C6 N5 Co3 -3.6(3) . .
C7 C6 N5 Co3 -179.54(17) . .
C19 C20 N6 C16 1.5(4) . .
C19 C20 N6 Co3 177.58(19) . .
N4 C16 N6 C20 173.0(2) . .
C17 C16 N6 C20 -2.4(3) . .
N4 C16 N6 Co3 -2.9(3) . .
C17 C16 N6 Co3 -178.30(16) . .
